data_4110897
loop_
_publ_author_name
'Robert J. Wright'
'Marcin Brynda'
'James C. Fettinger'
'Audra R. Betzer'
'Philip P. Power'

_publ_section_title
;
 Quasi-Isomeric Gallium Amides and Imides GaNR2 and RGaNR (R = Organic
 Group): Reactions of the Digallene, Ar'GaGaAr' (Ar' =
 C6H3-2,6-(C6H3-2,6-Pri2)2) with Unsaturated Nitrogen Compounds
;
_journal_name_full 'Journal of the American Chemical Society'
_journal_page_first 12498
_journal_page_last 12509
_journal_paper_doi 10.1021/ja063072k
_journal_volume 128
_journal_year 2006
_chemical_formula_moiety 'C27 H34 Ga N Si'
_chemical_formula_sum 'C27 H34 Ga N Si'
_chemical_formula_weight 470.36
_chemical_melting_point 456
_chemical_name_common J*N(TMS)Ga
_chemical_name_systematic
; 
 ? 
;
_space_group_IT_number 2
_symmetry_cell_setting triclinic
_symmetry_space_group_name_Hall '-P 1'
_symmetry_space_group_name_H-M 'P -1'
_atom_sites_solution_hydrogens geom
_atom_sites_solution_primary direct
_atom_sites_solution_secondary difmap
_audit_creation_method SHELXL-97
_cell_angle_alpha 118.6700(10)
_cell_angle_beta 114.1440(10)
_cell_angle_gamma 90.1510(10)
_cell_formula_units_Z 2
_cell_length_a 11.0720(7)
_cell_length_b 11.6811(8)
_cell_length_c 11.9741(8)
_cell_measurement_reflns_used 4673
_cell_measurement_temperature 90(2)
_cell_measurement_theta_max 27.24
_cell_measurement_theta_min 3.71
_cell_volume 1201.05(14)
_computing_cell_refinement 'SAINT (7.06a) (Bruker, 2004)'
_computing_data_collection 'Bruker SMART'
_computing_data_reduction 'SAINT (7.06a) (Bruker, 2004)'
_computing_molecular_graphics 'SHELXTL 5.1, XP (Sheldrick, 1994)'
_computing_publication_material SHELXL97
_computing_structure_refinement 'SHELXL-97 (Sheldrick, 1997)'
_computing_structure_solution 'SHELXS-97 (Sheldrick, 1990)'
_diffrn_ambient_temperature 90(2)
_diffrn_detector_area_resol_mean 8.3
_diffrn_measured_fraction_theta_full 0.973
_diffrn_measured_fraction_theta_max 0.973
_diffrn_measurement_device_type 'Bruker SMART 1000'
_diffrn_measurement_method '\w and \f'
_diffrn_radiation_monochromator graphite
_diffrn_radiation_source 'fine-focus sealed tube'
_diffrn_radiation_type MoK\a
_diffrn_radiation_wavelength 0.71073
_diffrn_reflns_av_R_equivalents 0.0184
_diffrn_reflns_av_sigmaI/netI 0.0338
_diffrn_reflns_limit_h_max 14
_diffrn_reflns_limit_h_min -14
_diffrn_reflns_limit_k_max 14
_diffrn_reflns_limit_k_min -14
_diffrn_reflns_limit_l_max 15
_diffrn_reflns_limit_l_min -15
_diffrn_reflns_number 8541
_diffrn_reflns_theta_full 25.25
_diffrn_reflns_theta_max 27.49
_diffrn_reflns_theta_min 3.66
_diffrn_standards_number '50 frames remeasured'
_exptl_absorpt_coefficient_mu 1.209
_exptl_absorpt_correction_T_max 0.8001
_exptl_absorpt_correction_T_min 0.6578
_exptl_absorpt_correction_type empirical
_exptl_absorpt_process_details 'SADABS 2.10 (Sheldrick, 2003) '
_exptl_crystal_colour 'pale yellow'
_exptl_crystal_density_diffrn 1.301
_exptl_crystal_description block
_exptl_crystal_F_000 496
_exptl_crystal_size_max 0.38
_exptl_crystal_size_mid 0.22
_exptl_crystal_size_min 0.19
_refine_diff_density_max 0.439
_refine_diff_density_min -0.471
_refine_diff_density_rms 0.080
_refine_ls_extinction_method none
_refine_ls_goodness_of_fit_ref 1.142
_refine_ls_hydrogen_treatment constr
_refine_ls_matrix_type full
_refine_ls_number_parameters 280
_refine_ls_number_reflns 4243
_refine_ls_number_restraints 0
_refine_ls_restrained_S_all 1.142
_refine_ls_R_factor_all 0.0449
_refine_ls_R_factor_gt 0.0360
_refine_ls_shift/su_max 0.001
_refine_ls_shift/su_mean 0.000
_refine_ls_structure_factor_coef Fsqd
_refine_ls_weighting_details 'calc w=1/[\s^2^(Fo^2^)+(0.0534P)^2^+1.2898P] where P=(Fo^2^+2Fc^2^)/3'
_refine_ls_weighting_scheme calc
_refine_ls_wR_factor_gt 0.1028
_refine_ls_wR_factor_ref 0.1079
_reflns_number_gt 4124
_reflns_number_total 4938
_reflns_threshold_expression >2sigma(I)
_cod_data_source_file ja063072ksi20060502_054507.cif
_cod_data_source_block rjw74
_cod_database_code 4110897

loop_
_symmetry_equiv_pos_as_xyz
'x, y, z'
'-x, -y, -z'

loop_
_atom_site_label
_atom_site_type_symbol
_atom_site_fract_x
_atom_site_fract_y
_atom_site_fract_z
_atom_site_U_iso_or_equiv
_atom_site_adp_type
_atom_site_occupancy
_atom_site_symmetry_multiplicity
_atom_site_calc_flag
_atom_site_refinement_flags
Ga1 Ga 0.86589(3) 0.92125(3) 0.35479(4) 0.02031(13) Uani 1 1 d .
Si1 Si 0.89917(7) 0.66289(7) 0.36225(8) 0.01215(18) Uani 1 1 d .
N1 N 0.7903(2) 0.7700(2) 0.3585(2) 0.0113(5) Uani 1 1 d .
C1 C 0.6537(3) 0.7462(3) 0.3317(3) 0.0105(5) Uani 1 1 d .
C2 C 0.5542(3) 0.7741(3) 0.2329(3) 0.0113(5) Uani 1 1 d .
C3 C 0.4169(3) 0.7467(3) 0.1984(3) 0.0141(6) Uani 1 1 d .
H3 H 0.3523 0.7650 0.1310 0.017 Uiso 1 1 calc R
C4 C 0.3727(3) 0.6934(3) 0.2605(3) 0.0146(6) Uani 1 1 d .
H4 H 0.2784 0.6710 0.2332 0.018 Uiso 1 1 calc R
C5 C 0.4698(3) 0.6738(3) 0.3635(3) 0.0131(6) Uani 1 1 d .
H5 H 0.4408 0.6398 0.4088 0.016 Uiso 1 1 calc R
C6 C 0.6094(3) 0.7023(3) 0.4034(3) 0.0113(5) Uani 1 1 d .
C7 C 0.5968(3) 0.8455(3) 0.1745(3) 0.0112(5) Uani 1 1 d .
C8 C 0.6083(3) 0.9853(3) 0.2379(3) 0.0134(6) Uani 1 1 d .
C9 C 0.6479(3) 1.0523(3) 0.1834(3) 0.0157(6) Uani 1 1 d .
H9 H 0.6542 1.1462 0.2253 0.019 Uiso 1 1 calc R
C10 C 0.6783(3) 0.9862(3) 0.0704(3) 0.0149(6) Uani 1 1 d .
C11 C 0.6653(3) 0.8475(3) 0.0077(3) 0.0143(6) Uani 1 1 d .
H11 H 0.6851 0.8006 -0.0706 0.017 Uiso 1 1 calc R
C12 C 0.6241(3) 0.7758(3) 0.0570(3) 0.0116(5) Uani 1 1 d .
C13 C 0.5801(3) 1.0652(3) 0.3639(3) 0.0210(6) Uani 1 1 d .
H13A H 0.6338 1.1587 0.4213 0.031 Uiso 1 1 calc R
H13B H 0.6056 1.0258 0.4239 0.031 Uiso 1 1 calc R
H13C H 0.4826 1.0631 0.3283 0.031 Uiso 1 1 calc R
C14 C 0.7257(3) 1.0639(3) 0.0190(3) 0.0209(6) Uani 1 1 d .
H14A H 0.8225 1.1106 0.0845 0.031 Uiso 1 1 calc R
H14B H 0.6718 1.1301 0.0174 0.031 Uiso 1 1 calc R
H14C H 0.7135 1.0016 -0.0782 0.031 Uiso 1 1 calc R
C15 C 0.6120(3) 0.6265(3) -0.0130(3) 0.0168(6) Uani 1 1 d .
H15A H 0.6651 0.6061 0.0608 0.025 Uiso 1 1 calc R
H15B H 0.6472 0.5976 -0.0827 0.025 Uiso 1 1 calc R
H15C H 0.5158 0.5785 -0.0626 0.025 Uiso 1 1 calc R
C16 C 0.7043(3) 0.6966(3) 0.5317(3) 0.0115(5) Uani 1 1 d .
C17 C 0.6985(3) 0.5755(3) 0.5309(3) 0.0123(5) Uani 1 1 d .
C18 C 0.7795(3) 0.5775(3) 0.6573(3) 0.0148(6) Uani 1 1 d .
H18 H 0.7763 0.4952 0.6553 0.018 Uiso 1 1 calc R
C19 C 0.8645(3) 0.6956(3) 0.7858(3) 0.0161(6) Uani 1 1 d .
C20 C 0.8674(3) 0.8144(3) 0.7851(3) 0.0158(6) Uani 1 1 d .
H20 H 0.9247 0.8963 0.8721 0.019 Uiso 1 1 calc R
C21 C 0.7898(3) 0.8177(3) 0.6621(3) 0.0132(6) Uani 1 1 d .
C22 C 0.6046(3) 0.4426(3) 0.3981(3) 0.0147(6) Uani 1 1 d .
H22A H 0.6503 0.3700 0.3939 0.022 Uiso 1 1 calc R
H22B H 0.5823 0.4463 0.3120 0.022 Uiso 1 1 calc R
H22C H 0.5204 0.4255 0.4025 0.022 Uiso 1 1 calc R
C23 C 0.9486(3) 0.6960(3) 0.9222(3) 0.0220(7) Uani 1 1 d .
H23A H 1.0457 0.7155 0.9482 0.033 Uiso 1 1 calc R
H23B H 0.9213 0.6075 0.9065 0.033 Uiso 1 1 calc R
H23C H 0.9334 0.7652 1.0003 0.033 Uiso 1 1 calc R
C24 C 0.7985(3) 0.9521(3) 0.6724(3) 0.0182(6) Uani 1 1 d .
H24A H 0.8312 1.0249 0.7727 0.027 Uiso 1 1 calc R
H24B H 0.7078 0.9553 0.6126 0.027 Uiso 1 1 calc R
H24C H 0.8620 0.9630 0.6384 0.027 Uiso 1 1 calc R
C25 C 1.0162(3) 0.6894(3) 0.5419(3) 0.0170(6) Uani 1 1 d .
H25A H 1.0594 0.7857 0.6115 0.026 Uiso 1 1 calc R
H25B H 1.0869 0.6402 0.5344 0.026 Uiso 1 1 calc R
H25C H 0.9639 0.6562 0.5742 0.026 Uiso 1 1 calc R
C26 C 1.0147(3) 0.6983(3) 0.2963(3) 0.0212(6) Uani 1 1 d .
H26A H 0.9591 0.6839 0.2004 0.032 Uiso 1 1 calc R
H26B H 1.0758 0.6375 0.2911 0.032 Uiso 1 1 calc R
H26C H 1.0691 0.7919 0.3631 0.032 Uiso 1 1 calc R
C27 C 0.8061(3) 0.4809(3) 0.2344(3) 0.0176(6) Uani 1 1 d .
H27A H 0.7349 0.4611 0.2557 0.026 Uiso 1 1 calc R
H27B H 0.8706 0.4250 0.2450 0.026 Uiso 1 1 calc R
H27C H 0.7641 0.4612 0.1354 0.026 Uiso 1 1 calc R

loop_
_atom_site_aniso_label
_atom_site_aniso_U_11
_atom_site_aniso_U_22
_atom_site_aniso_U_33
_atom_site_aniso_U_23
_atom_site_aniso_U_13
_atom_site_aniso_U_12
Ga1 0.01574(19) 0.0197(2) 0.0260(2) 0.01483(16) 0.00680(15) 0.00178(14)
Si1 0.0107(4) 0.0136(4) 0.0146(4) 0.0088(3) 0.0063(3) 0.0040(3)
N1 0.0104(11) 0.0113(11) 0.0125(12) 0.0072(10) 0.0046(9) 0.0013(9)
C1 0.0111(13) 0.0055(12) 0.0112(14) 0.0023(11) 0.0046(11) 0.0009(10)
C2 0.0134(13) 0.0076(12) 0.0119(14) 0.0038(11) 0.0068(11) 0.0029(10)
C3 0.0120(13) 0.0142(14) 0.0139(14) 0.0075(12) 0.0040(11) 0.0030(11)
C4 0.0097(13) 0.0133(13) 0.0178(15) 0.0062(12) 0.0063(11) 0.0013(11)
C5 0.0150(13) 0.0104(13) 0.0141(14) 0.0053(11) 0.0085(11) 0.0009(11)
C6 0.0134(13) 0.0076(12) 0.0097(13) 0.0029(11) 0.0048(11) 0.0018(10)
C7 0.0060(12) 0.0137(13) 0.0117(14) 0.0073(12) 0.0015(10) 0.0013(10)
C8 0.0112(13) 0.0132(14) 0.0130(14) 0.0060(12) 0.0044(11) 0.0029(11)
C9 0.0137(13) 0.0119(13) 0.0179(15) 0.0076(12) 0.0048(11) 0.0029(11)
C10 0.0091(13) 0.0189(14) 0.0171(15) 0.0118(13) 0.0035(11) 0.0030(11)
C11 0.0102(13) 0.0184(14) 0.0139(14) 0.0091(12) 0.0047(11) 0.0042(11)
C12 0.0074(12) 0.0129(13) 0.0099(13) 0.0058(11) 0.0004(10) 0.0022(10)
C13 0.0271(16) 0.0166(15) 0.0220(16) 0.0093(13) 0.0150(14) 0.0074(13)
C14 0.0195(15) 0.0237(16) 0.0259(17) 0.0179(14) 0.0101(13) 0.0039(13)
C15 0.0206(15) 0.0137(14) 0.0136(14) 0.0061(12) 0.0072(12) 0.0034(12)
C16 0.0112(13) 0.0130(13) 0.0119(14) 0.0063(12) 0.0071(11) 0.0029(11)
C17 0.0115(13) 0.0147(14) 0.0126(14) 0.0069(12) 0.0075(11) 0.0029(11)
C18 0.0155(14) 0.0172(14) 0.0202(15) 0.0131(13) 0.0116(12) 0.0064(11)
C19 0.0130(13) 0.0246(16) 0.0137(15) 0.0109(13) 0.0077(12) 0.0052(12)
C20 0.0133(13) 0.0160(14) 0.0109(14) 0.0024(12) 0.0054(11) -0.0005(11)
C21 0.0125(13) 0.0140(14) 0.0139(14) 0.0061(12) 0.0083(11) 0.0028(11)
C22 0.0183(14) 0.0105(13) 0.0159(15) 0.0071(12) 0.0083(12) 0.0014(11)
C23 0.0199(15) 0.0306(17) 0.0151(15) 0.0131(14) 0.0065(13) 0.0063(13)
C24 0.0216(15) 0.0131(14) 0.0154(15) 0.0052(12) 0.0075(12) 0.0007(12)
C25 0.0129(13) 0.0186(15) 0.0195(15) 0.0112(13) 0.0062(12) 0.0046(12)
C26 0.0205(15) 0.0276(17) 0.0274(17) 0.0186(15) 0.0163(14) 0.0115(13)
C27 0.0196(14) 0.0155(14) 0.0170(15) 0.0076(13) 0.0092(12) 0.0054(12)

loop_
_atom_type_symbol
_atom_type_description
_atom_type_scat_dispersion_real
_atom_type_scat_dispersion_imag
_atom_type_scat_source
C C 0.0033 0.0016 'International Tables Vol C Tables 4.2.6.8 and 6.1.1.4'
H H 0.0000 0.0000 'International Tables Vol C Tables 4.2.6.8 and 6.1.1.4'
N N 0.0061 0.0033 'International Tables Vol C Tables 4.2.6.8 and 6.1.1.4'
Si Si 0.0817 0.0704 'International Tables Vol C Tables 4.2.6.8 and 6.1.1.4'
Ga Ga 0.2307 1.6083 'International Tables Vol C Tables 4.2.6.8 and 6.1.1.4'

loop_
_geom_angle_atom_site_label_1
_geom_angle_atom_site_label_2
_geom_angle_atom_site_label_3
_geom_angle
N1 Si1 C25 116.97(12)
N1 Si1 C27 112.61(12)
C25 Si1 C27 109.06(13)
N1 Si1 C26 105.40(12)
C25 Si1 C26 105.33(13)
C27 Si1 C26 106.65(14)
C1 N1 Si1 127.50(18)
C1 N1 Ga1 119.83(16)
Si1 N1 Ga1 111.49(11)
N1 C1 C6 123.8(2)
N1 C1 C2 119.0(2)
C6 C1 C2 117.1(2)
C3 C2 C1 121.0(2)
C3 C2 C7 118.3(2)
C1 C2 C7 120.4(2)
C4 C3 C2 121.3(2)
C4 C3 H3 119.3
C2 C3 H3 119.3
C5 C4 C3 118.2(2)
C5 C4 H4 120.9
C3 C4 H4 120.9
C4 C5 C6 122.3(3)
C4 C5 H5 118.8
C6 C5 H5 118.8
C5 C6 C1 119.7(2)
C5 C6 C16 116.2(2)
C1 C6 C16 123.9(2)
C12 C7 C8 119.6(2)
C12 C7 C2 121.3(2)
C8 C7 C2 119.1(2)
C9 C8 C7 119.1(3)
C9 C8 C13 118.9(2)
C7 C8 C13 122.0(2)
C10 C9 C8 122.1(3)
C10 C9 H9 119.0
C8 C9 H9 119.0
C9 C10 C11 118.2(3)
C9 C10 C14 120.0(3)
C11 C10 C14 121.7(3)
C10 C11 C12 121.8(3)
C10 C11 H11 119.1
C12 C11 H11 119.1
C11 C12 C7 119.2(2)
C11 C12 C15 120.1(2)
C7 C12 C15 120.7(2)
C8 C13 H13A 109.5
C8 C13 H13B 109.5
H13A C13 H13B 109.5
C8 C13 H13C 109.5
H13A C13 H13C 109.5
H13B C13 H13C 109.5
C10 C14 H14A 109.5
C10 C14 H14B 109.5
H14A C14 H14B 109.5
C10 C14 H14C 109.5
H14A C14 H14C 109.5
H14B C14 H14C 109.5
C12 C15 H15A 109.5
C12 C15 H15B 109.5
H15A C15 H15B 109.5
C12 C15 H15C 109.5
H15A C15 H15C 109.5
H15B C15 H15C 109.5
C17 C16 C21 118.8(2)
C17 C16 C6 121.4(2)
C21 C16 C6 119.3(2)
C18 C17 C16 119.4(3)
C18 C17 C22 118.2(2)
C16 C17 C22 122.3(2)
C19 C18 C17 122.3(3)
C19 C18 H18 118.9
C17 C18 H18 118.9
C18 C19 C20 117.5(3)
C18 C19 C23 121.4(3)
C20 C19 C23 121.1(3)
C21 C20 C19 122.5(3)
C21 C20 H20 118.8
C19 C20 H20 118.8
C20 C21 C16 119.5(3)
C20 C21 C24 118.6(2)
C16 C21 C24 121.9(2)
C17 C22 H22A 109.5
C17 C22 H22B 109.5
H22A C22 H22B 109.5
C17 C22 H22C 109.5
H22A C22 H22C 109.5
H22B C22 H22C 109.5
C19 C23 H23A 109.5
C19 C23 H23B 109.5
H23A C23 H23B 109.5
C19 C23 H23C 109.5
H23A C23 H23C 109.5
H23B C23 H23C 109.5
C21 C24 H24A 109.5
C21 C24 H24B 109.5
H24A C24 H24B 109.5
C21 C24 H24C 109.5
H24A C24 H24C 109.5
H24B C24 H24C 109.5
Si1 C25 H25A 109.5
Si1 C25 H25B 109.5
H25A C25 H25B 109.5
Si1 C25 H25C 109.5
H25A C25 H25C 109.5
H25B C25 H25C 109.5
Si1 C26 H26A 109.5
Si1 C26 H26B 109.5
H26A C26 H26B 109.5
Si1 C26 H26C 109.5
H26A C26 H26C 109.5
H26B C26 H26C 109.5
Si1 C27 H27A 109.5
Si1 C27 H27B 109.5
H27A C27 H27B 109.5
Si1 C27 H27C 109.5
H27A C27 H27C 109.5
H27B C27 H27C 109.5

loop_
_geom_bond_atom_site_label_1
_geom_bond_atom_site_label_2
_geom_bond_distance
Ga1 N1 1.980(2)
Si1 N1 1.743(2)
Si1 C25 1.866(3)
Si1 C27 1.871(3)
Si1 C26 1.889(3)
N1 C1 1.408(3)
C1 C6 1.416(4)
C1 C2 1.423(4)
C2 C3 1.393(4)
C2 C7 1.494(4)
C3 C4 1.386(4)
C3 H3 0.9500
C4 C5 1.385(4)
C4 H4 0.9500
C5 C6 1.403(4)
C5 H5 0.9500
C6 C16 1.500(4)
C7 C12 1.408(4)
C7 C8 1.410(4)
C8 C9 1.398(4)
C8 C13 1.510(4)
C9 C10 1.383(4)
C9 H9 0.9500
C10 C11 1.397(4)
C10 C14 1.508(4)
C11 C12 1.397(4)
C11 H11 0.9500
C12 C15 1.506(4)
C13 H13A 0.9800
C13 H13B 0.9800
C13 H13C 0.9800
C14 H14A 0.9800
C14 H14B 0.9800
C14 H14C 0.9800
C15 H15A 0.9800
C15 H15B 0.9800
C15 H15C 0.9800
C16 C17 1.411(4)
C16 C21 1.414(4)
C17 C18 1.397(4)
C17 C22 1.513(4)
C18 C19 1.388(4)
C18 H18 0.9500
C19 C20 1.392(4)
C19 C23 1.511(4)
C20 C21 1.388(4)
C20 H20 0.9500
C21 C24 1.514(4)
C22 H22A 0.9800
C22 H22B 0.9800
C22 H22C 0.9800
C23 H23A 0.9800
C23 H23B 0.9800
C23 H23C 0.9800
C24 H24A 0.9800
C24 H24B 0.9800
C24 H24C 0.9800
C25 H25A 0.9800
C25 H25B 0.9800
C25 H25C 0.9800
C26 H26A 0.9800
C26 H26B 0.9800
C26 H26C 0.9800
C27 H27A 0.9800
C27 H27B 0.9800
C27 H27C 0.9800
